data_2214723
loop_
_publ_author_name
'Al-Far, Rawhi'
'Ali, Basem Fares'

_publ_section_title
;
 Intermolecular interactions in 2,5-dimethylpyrazinium
 tetrabromidothallate(III)
;
_journal_coeditor_code HK2276
_journal_issue 8
_journal_name_full 'Acta Crystallographica Section E'
_journal_page_first m2242
_journal_page_last m2243
_journal_paper_doi 10.1107/S1600536807036513
_journal_volume 63
_journal_year 2007
_chemical_formula_iupac '(C6 H10 N2) [Tl Br4]'
_chemical_formula_moiety 'C6 H10 N2 +, Br4 Tl -'
_chemical_formula_sum 'C6 H10 Br4 N2 Tl'
_chemical_formula_weight 634.14
_chemical_name_common (DiMepyH2).TlBr4(III)
_chemical_name_systematic
;
2,5-dimethylpyrazinium tetrabromidothallate(III)
;
_space_group_IT_number 11
_symmetry_cell_setting monoclinic
_symmetry_space_group_name_Hall '-P 2yb'
_symmetry_space_group_name_H-M 'P 1 21/m 1'
_atom_sites_solution_hydrogens geom
_atom_sites_solution_primary direct
_atom_sites_solution_secondary difmap
_audit_creation_method SHELXL-97
_cell_angle_alpha 90.00
_cell_angle_beta 90.010(10)
_cell_angle_gamma 90.00
_cell_formula_units_Z 2
_cell_length_a 6.747(2)
_cell_length_b 14.6689(7)
_cell_length_c 6.9651(7)
_cell_measurement_reflns_used 1290
_cell_measurement_temperature 298(2)
_cell_measurement_theta_max 25.25
_cell_measurement_theta_min 1.82
_cell_volume 689.3(2)
_computing_cell_refinement 'SAINT (Bruker, 2006)'
_computing_data_collection 'SMART (Bruker, 2001)'
_computing_data_reduction SAINT
_computing_molecular_graphics SHELXTL
_computing_publication_material SHELXTL
_computing_structure_refinement SHELXTL
_computing_structure_solution 'SHELXTL (Bruker, 2004)'
_diffrn_ambient_temperature 298(2)
_diffrn_detector_area_resol_mean 8.3
_diffrn_measured_fraction_theta_full 0.980
_diffrn_measured_fraction_theta_max 0.980
_diffrn_measurement_device_type 'Bruker SMART CCD area-detector'
_diffrn_measurement_method \w
_diffrn_radiation_monochromator graphite
_diffrn_radiation_source 'fine-focus sealed tube'
_diffrn_radiation_type MoK\a
_diffrn_radiation_wavelength 0.71073
_diffrn_reflns_av_R_equivalents 0.0453
_diffrn_reflns_av_sigmaI/netI 0.0470
_diffrn_reflns_limit_h_max 8
_diffrn_reflns_limit_h_min -8
_diffrn_reflns_limit_k_max 17
_diffrn_reflns_limit_k_min -17
_diffrn_reflns_limit_l_max 8
_diffrn_reflns_limit_l_min -8
_diffrn_reflns_number 4843
_diffrn_reflns_theta_full 25.23
_diffrn_reflns_theta_max 25.23
_diffrn_reflns_theta_min 2.92
_diffrn_standards_decay_% <0.01
_exptl_absorpt_coefficient_mu 23.273
_exptl_absorpt_correction_T_max 0.192
_exptl_absorpt_correction_T_min 0.074
_exptl_absorpt_correction_type multi-scan
_exptl_absorpt_process_details '(SADABS; Bruker, 2004)'
_exptl_crystal_colour yellow
_exptl_crystal_density_diffrn 3.055
_exptl_crystal_density_method 'not measured'
_exptl_crystal_description block
_exptl_crystal_F_000 562
_exptl_crystal_size_max 0.15
_exptl_crystal_size_mid 0.10
_exptl_crystal_size_min 0.07
_refine_diff_density_max 0.482
_refine_diff_density_min -0.558
_refine_ls_extinction_method none
_refine_ls_goodness_of_fit_ref 0.864
_refine_ls_hydrogen_treatment constr
_refine_ls_matrix_type full
_refine_ls_number_parameters 65
_refine_ls_number_reflns 1304
_refine_ls_number_restraints 0
_refine_ls_restrained_S_all 0.864
_refine_ls_R_factor_all 0.0343
_refine_ls_R_factor_gt 0.0264
_refine_ls_shift/su_max 0.000
_refine_ls_shift/su_mean 0.000
_refine_ls_structure_factor_coef Fsqd
_refine_ls_weighting_details 'calc w=1/[\s^2^(Fo^2^)+(0.0135P)^2^] where P=(Fo^2^+2Fc^2^)/3'
_refine_ls_weighting_scheme calc
_refine_ls_wR_factor_gt 0.0476
_refine_ls_wR_factor_ref 0.0488
_reflns_number_gt 1290
_reflns_number_total 1304
_reflns_threshold_expression I>2\s(I)
_cod_data_source_file hk2276.cif
_cod_data_source_block I
_cod_original_sg_symbol_H-M 'P 21/m'
_cod_database_code 2214723
_cod_database_fobs_code 2214723

loop_
_symmetry_equiv_pos_as_xyz
'x, y, z'
'-x, y+1/2, -z'
'-x, -y, -z'
'x, -y-1/2, z'

loop_
_atom_site_type_symbol
_atom_site_label
_atom_site_fract_x
_atom_site_fract_y
_atom_site_fract_z
_atom_site_U_iso_or_equiv
_atom_site_adp_type
_atom_site_calc_flag
_atom_site_refinement_flags
_atom_site_occupancy
Tl Tl1 0.19905(6) 0.2500 0.28087(6) 0.05200(14) Uani d S 1
Br Br1 0.0840(2) 0.2500 0.62919(18) 0.0897(4) Uani d S 1
Br Br2 0.57533(16) 0.2500 0.2570(2) 0.0760(4) Uani d S 1
Br Br3 0.07269(13) 0.10561(5) 0.11722(13) 0.0700(2) Uani d . 1
C C1 0.6282(15) -0.0176(8) 0.3530(18) 0.096(3) Uani d . 1
H H1A 0.7202 -0.0285 0.2562 0.115 Uiso calc R 1
N N2 0.6727(13) 0.0396(8) 0.5027(19) 0.125(4) Uani d . 1
H H2A 0.7861 0.0663 0.5041 0.150 Uiso calc R 1
C C3 0.5420(17) 0.0558(7) 0.6508(17) 0.093(3) Uani d . 1
C C4 0.5876(19) 0.1147(8) 0.8054(18) 0.120(4) Uani d . 1
H H4A 0.5889 0.0805 0.9230 0.180 Uiso calc R 1
H H4B 0.4892 0.1618 0.8133 0.180 Uiso calc R 1
H H4C 0.7155 0.1416 0.7848 0.180 Uiso calc R 1

loop_
_atom_site_aniso_label
_atom_site_aniso_U_11
_atom_site_aniso_U_22
_atom_site_aniso_U_33
_atom_site_aniso_U_12
_atom_site_aniso_U_13
_atom_site_aniso_U_23
Tl1 0.0567(2) 0.0512(2) 0.0481(2) 0.000 0.00006(17) 0.000
Br1 0.0977(9) 0.1257(11) 0.0456(7) 0.000 0.0098(7) 0.000
Br2 0.0536(6) 0.0877(8) 0.0869(9) 0.000 -0.0051(6) 0.000
Br3 0.0787(5) 0.0604(5) 0.0710(6) -0.0134(3) 0.0036(5) -0.0109(4)
C1 0.087(7) 0.100(7) 0.101(9) 0.019(6) 0.047(7) 0.017(7)
N2 0.091(6) 0.120(8) 0.164(11) 0.016(5) 0.027(8) 0.047(8)
C3 0.091(7) 0.097(7) 0.093(8) 0.039(6) 0.017(7) 0.021(6)
C4 0.126(9) 0.120(9) 0.114(10) 0.039(7) -0.020(9) -0.028(8)

loop_
_atom_type_symbol
_atom_type_description
_atom_type_scat_dispersion_real
_atom_type_scat_dispersion_imag
_atom_type_scat_source
C C 0.0033 0.0016 'International Tables Vol C Tables 4.2.6.8 and 6.1.1.4'
H H 0.0000 0.0000 'International Tables Vol C Tables 4.2.6.8 and 6.1.1.4'
Br Br -0.2901 2.4595 'International Tables Vol C Tables 4.2.6.8 and 6.1.1.4'
N N 0.0061 0.0033 'International Tables Vol C Tables 4.2.6.8 and 6.1.1.4'
Tl Tl -2.8358 9.6688 'International Tables Vol C Tables 4.2.6.8 and 6.1.1.4'

loop_
_geom_angle_atom_site_label_1
_geom_angle_atom_site_label_2
_geom_angle_atom_site_label_3
_geom_angle_site_symmetry_1
_geom_angle_site_symmetry_3
_geom_angle
_geom_angle_publ_flag
Br2 Tl1 Br1 . . 111.48(5) yes
Br2 Tl1 Br3 . . 107.71(3) yes
Br1 Tl1 Br3 . . 108.88(3) yes
Br2 Tl1 Br3 . 4_565 107.71(3) ?
Br1 Tl1 Br3 . 4_565 108.88(3) ?
Br3 Tl1 Br3 . 4_565 112.19(5) yes
C3 C1 N2 3_656 . 118.7(11) ?
C3 C1 H1A 3_656 . 120.6 ?
N2 C1 H1A . . 120.6 ?
C1 N2 C3 . . 122.3(10) ?
C1 N2 H2A . . 118.8 ?
C3 N2 H2A . . 118.8 ?
C1 C3 N2 3_656 . 118.9(12) ?
C1 C3 C4 3_656 . 118.6(12) ?
N2 C3 C4 . . 122.4(12) ?
C3 C4 H4A . . 109.5 ?
C3 C4 H4B . . 109.5 ?
H4A C4 H4B . . 109.5 ?
C3 C4 H4C . . 109.5 ?
H4A C4 H4C . . 109.5 ?
H4B C4 H4C . . 109.5 ?

loop_
_geom_bond_atom_site_label_1
_geom_bond_atom_site_label_2
_geom_bond_site_symmetry_2
_geom_bond_distance
_geom_bond_publ_flag
Tl1 Br1 . 2.5473(13) yes
Tl1 Br2 . 2.544(3) yes
Tl1 Br3 . 2.5519(8) yes
Tl1 Br3 4_565 2.5519(8) yes
C1 C3 3_656 1.278(14) ?
C1 H1A . 0.9300 ?
N2 C1 . 1.372(14) ?
N2 C3 . 1.378(12) ?
N2 H2A . 0.8600 ?
C3 C1 3_656 1.278(14) ?
C3 C4 . 1.414(15) ?
C4 H4A . 0.9600 ?
C4 H4B . 0.9600 ?
C4 H4C . 0.9600 ?

loop_
_geom_torsion_atom_site_label_1
_geom_torsion_atom_site_label_2
_geom_torsion_atom_site_label_3
_geom_torsion_atom_site_label_4
_geom_torsion_site_symmetry_4
_geom_torsion
C3 N2 C1 C3 3_656 1.4(18)
C1 N2 C3 C1 3_656 -1.4(18)
C1 N2 C3 C4 . 179.9(10)
